data_4021974
loop_
_publ_author_name
'Theresa Ahern'
'Helge M\"uller-Bunz'
'Patrick J. Guiry'

_publ_section_title
;
 The Synthesis of N,O-Ferrocenyl Pyrrolidine-Containing Ligands
 and Their Application in the Diethyl- and Diphenylzinc Addition
 to Aromatic Aldehydes
;
_journal_name_full 'Journal of Organic Chemistry'
_journal_page_first 7596
_journal_page_last 7602
_journal_paper_doi 10.1021/jo060894r
_journal_volume 71
_journal_year 2006
_chemical_formula_sum 'C32 H37 Fe N O'
_chemical_formula_weight 507.48
_chemical_name_systematic
; 
 ? 
;
_space_group_IT_number 4
_symmetry_cell_setting monoclinic
_symmetry_space_group_name_Hall 'P 2yb'
_symmetry_space_group_name_H-M 'P 1 21 1'
_atom_sites_solution_hydrogens geom
_atom_sites_solution_primary direct
_atom_sites_solution_secondary difmap
_audit_creation_method SHELXL-97
_cell_angle_alpha 90.00
_cell_angle_beta 100.095(2)
_cell_angle_gamma 90.00
_cell_formula_units_Z 2
_cell_length_a 9.7996(13)
_cell_length_b 7.6731(10)
_cell_length_c 17.769(2)
_cell_measurement_reflns_used 7947
_cell_measurement_temperature 100(2)
_cell_measurement_theta_max 26.34
_cell_measurement_theta_min 2.22
_cell_volume 1315.4(3)
_computing_cell_refinement 'Bruker SMART'
_computing_data_collection 'Bruker SMART'
_computing_data_reduction 'Bruker SAINT'
_computing_molecular_graphics 'Bruker SHELXTL'
_computing_publication_material 'Bruker SHELXTL'
_computing_structure_refinement 'SHELXL-97 (Sheldrick, 1997)'
_computing_structure_solution 'SHELXS-97 (Sheldrick, 1990)'
_diffrn_ambient_temperature 100(2)
_diffrn_measured_fraction_theta_full 0.984
_diffrn_measured_fraction_theta_max 0.984
_diffrn_measurement_device_type 'CCD area detector'
_diffrn_measurement_method 'phi and omega scans'
_diffrn_radiation_monochromator graphite
_diffrn_radiation_source 'fine-focus sealed tube'
_diffrn_radiation_type MoK\a
_diffrn_radiation_wavelength 0.71073
_diffrn_reflns_av_R_equivalents 0.0455
_diffrn_reflns_av_sigmaI/netI 0.0403
_diffrn_reflns_limit_h_max 12
_diffrn_reflns_limit_h_min -12
_diffrn_reflns_limit_k_max 9
_diffrn_reflns_limit_k_min -9
_diffrn_reflns_limit_l_max 21
_diffrn_reflns_limit_l_min -21
_diffrn_reflns_number 19074
_diffrn_reflns_theta_full 26.00
_diffrn_reflns_theta_max 26.00
_diffrn_reflns_theta_min 2.11
_exptl_absorpt_coefficient_mu 0.598
_exptl_absorpt_correction_T_max 0.8898
_exptl_absorpt_correction_T_min 0.5636
_exptl_absorpt_correction_type multi-scan
_exptl_absorpt_process_details SADABS
_exptl_crystal_colour yellow
_exptl_crystal_density_diffrn 1.281
_exptl_crystal_density_method 'not measured'
_exptl_crystal_description block
_exptl_crystal_F_000 540
_exptl_crystal_size_max 0.40
_exptl_crystal_size_mid 0.20
_exptl_crystal_size_min 0.20
_refine_diff_density_max 0.566
_refine_diff_density_min -0.235
_refine_diff_density_rms 0.070
_refine_ls_abs_structure_details 'Flack H D (1983), Acta Cryst. A39, 876-881'
_refine_ls_abs_structure_Flack 0.015(15)
_refine_ls_extinction_method none
_refine_ls_goodness_of_fit_ref 1.107
_refine_ls_hydrogen_treatment mixed
_refine_ls_matrix_type full
_refine_ls_number_parameters 325
_refine_ls_number_reflns 4975
_refine_ls_number_restraints 1
_refine_ls_restrained_S_all 1.107
_refine_ls_R_factor_all 0.0418
_refine_ls_R_factor_gt 0.0400
_refine_ls_shift/su_max 0.009
_refine_ls_shift/su_mean 0.000
_refine_ls_structure_factor_coef Fsqd
_refine_ls_weighting_details 'calc w=1/[\s^2^(Fo^2^)+(0.0542P)^2^+0.3149P] where P=(Fo^2^+2Fc^2^)/3'
_refine_ls_weighting_scheme calc
_refine_ls_wR_factor_gt 0.0976
_refine_ls_wR_factor_ref 0.0987
_reflns_number_gt 4791
_reflns_number_total 4975
_reflns_threshold_expression >2sigma(I)
_cod_data_source_file jo060894rsi20060428_073238.cif
_cod_depositor_comments
;
The following automatic conversions were performed:
'_symmetry_cell_setting' value 'Monoclinic' changed to 'monoclinic'
according to '/home/saulius/struct/CIF-dictionaries/cif_core.dic'
dictionary named 'cif_core.dic' version 2.4.1 from 2010-06-29.

Automatic conversion script
Id: cif_fix_enum 1527 2010-12-29 10:47:43Z saulius 
;
_cod_original_sg_symbol_H-M 'P 21'
_cod_original_formula_sum 'C32 H37 N O Fe'
_cod_database_code 4021974

loop_
_symmetry_equiv_pos_as_xyz
'x, y, z'
'-x, y+1/2, -z'

loop_
_atom_site_label
_atom_site_type_symbol
_atom_site_fract_x
_atom_site_fract_y
_atom_site_fract_z
_atom_site_U_iso_or_equiv
_atom_site_adp_type
_atom_site_occupancy
_atom_site_symmetry_multiplicity
_atom_site_calc_flag
_atom_site_refinement_flags
Fe Fe 0.26652(3) 0.68063(5) 0.900033(19) 0.02290(11) Uani 1 1 d .
C1 C 0.2838(3) 0.4188(4) 0.92050(19) 0.0357(7) Uani 1 1 d .
H1 H 0.2309 0.3300 0.8917 0.043 Uiso 1 1 calc R
C2 C 0.4117(3) 0.4861(4) 0.90661(17) 0.0325(7) Uani 1 1 d .
H2 H 0.4593 0.4505 0.8670 0.039 Uiso 1 1 calc R
C3 C 0.4561(3) 0.6160(4) 0.96237(17) 0.0339(7) Uani 1 1 d .
H3 H 0.5385 0.6833 0.9664 0.041 Uiso 1 1 calc R
C4 C 0.3556(3) 0.6279(4) 1.01115(17) 0.0370(8) Uani 1 1 d .
H4 H 0.3594 0.7035 1.0538 0.044 Uiso 1 1 calc R
C5 C 0.2481(3) 0.5058(5) 0.98440(18) 0.0360(7) Uani 1 1 d .
H5 H 0.1671 0.4864 1.0057 0.043 Uiso 1 1 calc R
C6 C 0.2842(3) 0.8299(3) 0.80754(15) 0.0229(6) Uani 1 1 d .
H6 H 0.3583 0.8247 0.7796 0.027 Uiso 1 1 calc R
C7 C 0.2802(3) 0.9380(4) 0.87177(18) 0.0293(6) Uani 1 1 d .
H7 H 0.3499 1.0179 0.8940 0.035 Uiso 1 1 calc R
C8 C 0.1534(3) 0.9048(4) 0.89652(16) 0.0288(6) Uani 1 1 d .
H8 H 0.1239 0.9590 0.9390 0.035 Uiso 1 1 calc R
C9 C 0.0758(3) 0.7768(4) 0.84791(15) 0.0236(6) Uani 1 1 d .
C10 C -0.0726(3) 0.7357(4) 0.85606(16) 0.0296(7) Uani 1 1 d .
H10 H -0.0776 0.7411 0.9117 0.036 Uiso 1 1 calc R
C11 C -0.1773(3) 0.8704(5) 0.81466(19) 0.0383(8) Uani 1 1 d .
H11A H -0.2254 0.9319 0.8514 0.046 Uiso 1 1 calc R
H11B H -0.1302 0.9573 0.7870 0.046 Uiso 1 1 calc R
C12 C -0.2801(3) 0.7595(5) 0.7584(2) 0.0494(10) Uani 1 1 d .
H12A H -0.3747 0.8093 0.7511 0.059 Uiso 1 1 calc R
H12B H -0.2503 0.7504 0.7081 0.059 Uiso 1 1 calc R
C13 C -0.2748(3) 0.5876(6) 0.7968(2) 0.0501(10) Uani 1 1 d .
H13A H -0.3079 0.4936 0.7600 0.060 Uiso 1 1 calc R
H13B H -0.3309 0.5875 0.8380 0.060 Uiso 1 1 calc R
N N -0.1240(2) 0.5676(3) 0.82850(13) 0.0242(5) Uani 1 1 d .
C14 C -0.1032(4) 0.4247(6) 0.8835(2) 0.0496(9) Uani 1 1 d .
H14A H -0.0038 0.4100 0.9027 0.074 Uiso 1 1 calc R
H14B H -0.1409 0.3170 0.8585 0.074 Uiso 1 1 calc R
H14C H -0.1508 0.4513 0.9262 0.074 Uiso 1 1 calc R
C15 C 0.1597(3) 0.7301(3) 0.79134(15) 0.0208(6) Uani 1 1 d .
C16 C 0.1212(2) 0.6124(3) 0.72172(14) 0.0185(5) Uani 1 1 d .
O O 0.05505(19) 0.4560(2) 0.73929(11) 0.0226(4) Uani 1 1 d .
H1O H -0.004(4) 0.494(5) 0.7678(19) 0.034(9) Uiso 1 1 d .
C17 C 0.0237(2) 0.7121(3) 0.65778(14) 0.0178(6) Uani 1 1 d .
C18 C -0.0064(3) 0.8885(4) 0.66195(15) 0.0225(6) Uani 1 1 d .
H18 H 0.0370 0.9544 0.7048 0.027 Uiso 1 1 calc R
C19 C -0.0997(3) 0.9707(4) 0.60410(17) 0.0269(6) Uani 1 1 d .
C23 C -0.1350(4) 1.1586(5) 0.6095(2) 0.0446(8) Uani 1 1 d .
H23A H -0.2206 1.1698 0.6305 0.067 Uiso 1 1 calc R
H23B H -0.1481 1.2112 0.5585 0.067 Uiso 1 1 calc R
H23C H -0.0594 1.2185 0.6431 0.067 Uiso 1 1 calc R
C20 C -0.1592(3) 0.8724(4) 0.54064(15) 0.0237(6) Uani 1 1 d .
H20 H -0.2224 0.9266 0.5009 0.028 Uiso 1 1 calc R
C21 C -0.1282(2) 0.6979(4) 0.53444(14) 0.0229(6) Uani 1 1 d .
C24 C -0.1942(3) 0.5949(5) 0.46500(17) 0.0341(7) Uani 1 1 d .
H24A H -0.2932 0.5800 0.4657 0.051 Uiso 1 1 calc R
H24B H -0.1498 0.4802 0.4657 0.051 Uiso 1 1 calc R
H24C H -0.1822 0.6576 0.4186 0.051 Uiso 1 1 calc R
C22 C -0.0375(2) 0.6192(4) 0.59365(14) 0.0206(5) Uani 1 1 d .
H22 H -0.0168 0.4989 0.5901 0.025 Uiso 1 1 calc R
C25 C 0.2511(3) 0.5542(4) 0.69132(14) 0.0190(5) Uani 1 1 d .
C26 C 0.3121(2) 0.6611(4) 0.64266(14) 0.0209(5) Uani 1 1 d .
H26 H 0.2723 0.7718 0.6285 0.025 Uiso 1 1 calc R
C27 C 0.4293(3) 0.6094(4) 0.61464(15) 0.0244(6) Uani 1 1 d .
C31 C 0.4919(3) 0.7237(4) 0.56034(18) 0.0360(8) Uani 1 1 d .
H31A H 0.4514 0.6937 0.5075 0.054 Uiso 1 1 calc R
H31B H 0.5924 0.7053 0.5684 0.054 Uiso 1 1 calc R
H31C H 0.4725 0.8462 0.5699 0.054 Uiso 1 1 calc R
C28 C 0.4859(3) 0.4465(4) 0.63585(17) 0.0293(7) Uani 1 1 d .
H28 H 0.5657 0.4091 0.6168 0.035 Uiso 1 1 calc R
C29 C 0.4286(3) 0.3379(4) 0.68396(17) 0.0272(6) Uani 1 1 d .
C32 C 0.4926(3) 0.1621(5) 0.70765(19) 0.0397(7) Uani 1 1 d .
H32A H 0.5248 0.1608 0.7631 0.060 Uiso 1 1 calc R
H32B H 0.5712 0.1415 0.6815 0.060 Uiso 1 1 calc R
H32C H 0.4231 0.0705 0.6937 0.060 Uiso 1 1 calc R
C30 C 0.3105(3) 0.3938(4) 0.71128(15) 0.0239(6) Uani 1 1 d .
H30 H 0.2702 0.3199 0.7443 0.029 Uiso 1 1 calc R

loop_
_atom_site_aniso_label
_atom_site_aniso_U_11
_atom_site_aniso_U_22
_atom_site_aniso_U_33
_atom_site_aniso_U_23
_atom_site_aniso_U_13
_atom_site_aniso_U_12
Fe 0.02029(18) 0.0274(2) 0.01800(18) 0.00037(17) -0.00486(12) 0.00000(18)
C1 0.0436(18) 0.0293(16) 0.0286(15) 0.0087(14) -0.0094(13) -0.0015(14)
C2 0.0315(16) 0.0345(16) 0.0277(15) 0.0075(13) -0.0054(12) 0.0116(14)
C3 0.0271(15) 0.0380(17) 0.0308(16) 0.0034(13) -0.0110(12) 0.0016(13)
C4 0.0357(16) 0.049(2) 0.0217(14) 0.0053(13) -0.0075(12) 0.0035(14)
C5 0.0314(16) 0.0458(19) 0.0278(16) 0.0166(14) -0.0031(13) -0.0044(14)
C6 0.0238(13) 0.0207(14) 0.0216(14) 0.0034(11) -0.0030(11) -0.0026(11)
C7 0.0292(15) 0.0229(15) 0.0310(16) -0.0005(13) -0.0081(12) -0.0024(12)
C8 0.0300(15) 0.0304(16) 0.0230(14) -0.0062(12) -0.0042(11) 0.0059(13)
C9 0.0201(13) 0.0307(16) 0.0180(13) -0.0012(11) -0.0021(10) 0.0047(12)
C10 0.0205(13) 0.0476(19) 0.0210(14) -0.0068(12) 0.0045(11) 0.0017(12)
C11 0.0246(15) 0.056(2) 0.0344(17) -0.0069(16) 0.0044(13) 0.0124(15)
C12 0.0237(16) 0.065(2) 0.055(2) -0.001(2) -0.0054(16) 0.0038(16)
C13 0.0245(17) 0.074(3) 0.048(2) -0.005(2) -0.0033(16) -0.0111(18)
N 0.0113(11) 0.0441(15) 0.0163(11) 0.0030(10) -0.0003(9) -0.0030(10)
C14 0.051(2) 0.062(2) 0.0344(18) 0.0084(17) 0.0015(15) -0.0156(19)
C15 0.0189(12) 0.0241(15) 0.0169(12) 0.0024(10) -0.0033(10) 0.0019(10)
C16 0.0146(11) 0.0207(12) 0.0185(13) 0.0016(10) -0.0013(10) -0.0029(10)
O 0.0216(9) 0.0217(10) 0.0235(9) 0.0018(8) 0.0011(8) -0.0015(8)
C17 0.0113(10) 0.0217(16) 0.0197(12) 0.0014(10) 0.0011(9) -0.0012(10)
C18 0.0186(13) 0.0248(14) 0.0217(13) -0.0024(11) -0.0031(10) -0.0052(11)
C19 0.0224(14) 0.0229(14) 0.0329(15) 0.0045(12) -0.0024(12) -0.0004(11)
C23 0.0447(17) 0.0255(18) 0.0546(19) 0.0030(16) -0.0162(15) 0.0040(15)
C20 0.0145(12) 0.0300(15) 0.0243(14) 0.0065(12) -0.0027(10) -0.0026(11)
C21 0.0146(10) 0.0332(16) 0.0202(12) 0.0003(13) 0.0011(9) -0.0028(13)
C24 0.0268(15) 0.0466(18) 0.0249(15) -0.0089(14) -0.0062(12) 0.0050(14)
C22 0.0157(12) 0.0239(13) 0.0218(13) -0.0019(10) 0.0025(10) 0.0026(10)
C25 0.0173(12) 0.0227(13) 0.0138(12) -0.0035(10) -0.0058(10) -0.0017(10)
C26 0.0185(11) 0.0210(14) 0.0209(11) 0.0011(12) -0.0024(9) 0.0019(11)
C27 0.0169(12) 0.0340(15) 0.0205(13) -0.0007(11) -0.0015(10) -0.0024(11)
C31 0.0252(14) 0.045(2) 0.0401(17) 0.0068(14) 0.0117(13) 0.0017(13)
C28 0.0186(13) 0.0386(17) 0.0284(15) -0.0082(13) -0.0018(11) 0.0060(12)
C29 0.0221(14) 0.0271(15) 0.0292(15) -0.0056(12) -0.0045(11) 0.0022(12)
C32 0.0354(15) 0.0326(18) 0.0497(17) 0.0000(17) 0.0031(13) 0.0132(16)
C30 0.0261(14) 0.0231(14) 0.0200(13) 0.0009(11) -0.0033(11) -0.0032(12)

loop_
_atom_type_symbol
_atom_type_description
_atom_type_scat_dispersion_real
_atom_type_scat_dispersion_imag
_atom_type_scat_source
C C 0.0033 0.0016 'International Tables Vol C Tables 4.2.6.8 and 6.1.1.4'
H H 0.0000 0.0000 'International Tables Vol C Tables 4.2.6.8 and 6.1.1.4'
N N 0.0061 0.0033 'International Tables Vol C Tables 4.2.6.8 and 6.1.1.4'
O O 0.0106 0.0060 'International Tables Vol C Tables 4.2.6.8 and 6.1.1.4'
Fe Fe 0.3463 0.8444 'International Tables Vol C Tables 4.2.6.8 and 6.1.1.4'

loop_
_geom_angle_atom_site_label_1
_geom_angle_atom_site_label_2
_geom_angle_atom_site_label_3
_geom_angle
C6 Fe C8 67.90(12)
C6 Fe C5 173.17(14)
C8 Fe C5 117.28(14)
C6 Fe C1 132.91(12)
C8 Fe C1 149.48(13)
C5 Fe C1 40.45(14)
C6 Fe C7 40.61(12)
C8 Fe C7 40.42(12)
C5 Fe C7 146.22(14)
C1 Fe C7 169.99(13)
C6 Fe C3 112.03(12)
C8 Fe C3 131.01(13)
C5 Fe C3 68.47(13)
C1 Fe C3 68.10(13)
C7 Fe C3 105.87(13)
C6 Fe C2 107.42(12)
C8 Fe C2 169.25(13)
C5 Fe C2 68.27(13)
C1 Fe C2 40.47(13)
C7 Fe C2 129.88(13)
C3 Fe C2 40.49(13)
C6 Fe C4 143.61(12)
C8 Fe C4 109.40(13)
C5 Fe C4 40.78(13)
C1 Fe C4 68.12(13)
C7 Fe C4 112.98(13)
C3 Fe C4 40.63(13)
C2 Fe C4 68.19(13)
C6 Fe C15 40.70(10)
C8 Fe C15 68.46(11)
C5 Fe C15 135.38(12)
C1 Fe C15 111.10(12)
C7 Fe C15 68.74(11)
C3 Fe C15 144.37(12)
C2 Fe C15 114.83(11)
C4 Fe C15 174.78(12)
C6 Fe C9 68.67(11)
C8 Fe C9 40.84(11)
C5 Fe C9 111.91(12)
C1 Fe C9 118.03(13)
C7 Fe C9 68.88(11)
C3 Fe C9 171.57(13)
C2 Fe C9 147.91(12)
C4 Fe C9 134.27(12)
C15 Fe C9 41.08(10)
C5 C1 C2 108.6(3)
C5 C1 Fe 69.76(19)
C2 C1 Fe 70.06(18)
C5 C1 H1 125.7
C2 C1 H1 125.7
Fe C1 H1 126.1
C1 C2 C3 107.9(3)
C1 C2 Fe 69.47(18)
C3 C2 Fe 69.72(18)
C1 C2 H2 126.1
C3 C2 H2 126.1
Fe C2 H2 126.3
C2 C3 C4 108.0(3)
C2 C3 Fe 69.79(16)
C4 C3 Fe 69.83(17)
C2 C3 H3 126.0
C4 C3 H3 126.0
Fe C3 H3 126.0
C3 C4 C5 107.7(3)
C3 C4 Fe 69.54(16)
C5 C4 Fe 69.20(17)
C3 C4 H4 126.2
C5 C4 H4 126.2
Fe C4 H4 126.7
C1 C5 C4 107.8(3)
C1 C5 Fe 69.79(18)
C4 C5 Fe 70.02(18)
C1 C5 H5 126.1
C4 C5 H5 126.1
Fe C5 H5 125.7
C7 C6 C15 109.5(3)
C7 C6 Fe 70.18(16)
C15 C6 Fe 70.75(15)
C7 C6 H6 125.2
C15 C6 H6 125.2
Fe C6 H6 125.4
C8 C7 C6 107.1(2)
C8 C7 Fe 69.54(18)
C6 C7 Fe 69.22(16)
C8 C7 H7 126.4
C6 C7 H7 126.4
Fe C7 H7 126.4
C7 C8 C9 109.8(3)
C7 C8 Fe 70.04(17)
C9 C8 Fe 70.69(16)
C7 C8 H8 125.1
C9 C8 H8 125.1
Fe C8 H8 125.7
C8 C9 C15 106.3(2)
C8 C9 C10 120.0(2)
C15 C9 C10 133.1(2)
C8 C9 Fe 68.47(15)
C15 C9 Fe 69.21(14)
C10 C9 Fe 133.4(2)
N C10 C9 115.9(2)
N C10 C11 105.9(2)
C9 C10 C11 112.5(3)
N C10 H10 107.4
C9 C10 H10 107.4
C11 C10 H10 107.4
C12 C11 C10 104.1(3)
C12 C11 H11A 110.9
C10 C11 H11A 110.9
C12 C11 H11B 110.9
C10 C11 H11B 110.9
H11A C11 H11B 109.0
C13 C12 C11 103.0(3)
C13 C12 H12A 111.2
C11 C12 H12A 111.2
C13 C12 H12B 111.2
C11 C12 H12B 111.2
H12A C12 H12B 109.1
C12 C13 N 102.6(3)
C12 C13 H13A 111.2
N C13 H13A 111.2
C12 C13 H13B 111.2
N C13 H13B 111.2
H13A C13 H13B 109.2
C10 N C14 116.5(2)
C10 N C13 107.5(3)
C14 N C13 110.0(3)
N C14 H14A 109.5
N C14 H14B 109.5
H14A C14 H14B 109.5
N C14 H14C 109.5
H14A C14 H14C 109.5
H14B C14 H14C 109.5
C6 C15 C9 107.2(2)
C6 C15 C16 124.3(2)
C9 C15 C16 128.2(2)
C6 C15 Fe 68.56(15)
C9 C15 Fe 69.71(14)
C16 C15 Fe 131.52(18)
O C16 C15 112.3(2)
O C16 C25 105.6(2)
C15 C16 C25 110.8(2)
O C16 C17 109.29(19)
C15 C16 C17 109.6(2)
C25 C16 C17 109.15(19)
C16 O H1O 103(2)
C22 C17 C18 118.6(2)
C22 C17 C16 118.1(2)
C18 C17 C16 123.4(2)
C17 C18 C19 121.1(2)
C17 C18 H18 119.4
C19 C18 H18 119.4
C20 C19 C18 118.4(3)
C20 C19 C23 120.4(3)
C18 C19 C23 121.2(3)
C19 C23 H23A 109.5
C19 C23 H23B 109.5
H23A C23 H23B 109.5
C19 C23 H23C 109.5
H23A C23 H23C 109.5
H23B C23 H23C 109.5
C21 C20 C19 121.4(2)
C21 C20 H20 119.3
C19 C20 H20 119.3
C20 C21 C22 118.7(3)
C20 C21 C24 120.2(3)
C22 C21 C24 121.1(3)
C21 C24 H24A 109.5
C21 C24 H24B 109.5
H24A C24 H24B 109.5
C21 C24 H24C 109.5
H24A C24 H24C 109.5
H24B C24 H24C 109.5
C17 C22 C21 121.7(3)
C17 C22 H22 119.1
C21 C22 H22 119.1
C30 C25 C26 118.4(2)
C30 C25 C16 120.5(2)
C26 C25 C16 121.1(2)
C27 C26 C25 121.6(3)
C27 C26 H26 119.2
C25 C26 H26 119.2
C26 C27 C28 118.4(3)
C26 C27 C31 121.2(3)
C28 C27 C31 120.4(3)
C27 C31 H31A 109.5
C27 C31 H31B 109.5
H31A C31 H31B 109.5
C27 C31 H31C 109.5
H31A C31 H31C 109.5
H31B C31 H31C 109.5
C29 C28 C27 121.5(3)
C29 C28 H28 119.2
C27 C28 H28 119.2
C28 C29 C30 118.7(3)
C28 C29 C32 121.0(3)
C30 C29 C32 120.3(3)
C29 C32 H32A 109.5
C29 C32 H32B 109.5
H32A C32 H32B 109.5
C29 C32 H32C 109.5
H32A C32 H32C 109.5
H32B C32 H32C 109.5
C25 C30 C29 121.4(3)
C25 C30 H30 119.3
C29 C30 H30 119.3

loop_
_geom_bond_atom_site_label_1
_geom_bond_atom_site_label_2
_geom_bond_distance
Fe C6 2.035(3)
Fe C8 2.041(3)
Fe C5 2.043(3)
Fe C1 2.044(3)
Fe C7 2.048(3)
Fe C3 2.050(3)
Fe C2 2.051(3)
Fe C4 2.054(3)
Fe C15 2.064(3)
Fe C9 2.071(3)
C1 C5 1.413(5)
C1 C2 1.416(5)
C1 H1 0.9500
C2 C3 1.419(5)
C2 H2 0.9500
C3 C4 1.425(5)
C3 H3 0.9500
C4 C5 1.428(5)
C4 H4 0.9500
C5 H5 0.9500
C6 C7 1.417(4)
C6 C15 1.426(4)
C6 H6 0.9500
C7 C8 1.413(4)
C7 H7 0.9500
C8 C9 1.435(4)
C8 H8 0.9500
C9 C15 1.451(4)
C9 C10 1.519(4)
C10 N 1.439(4)
C10 C11 1.548(5)
C10 H10 1.0000
C11 C12 1.545(5)
C11 H11A 0.9900
C11 H11B 0.9900
C12 C13 1.482(6)
C12 H12A 0.9900
C12 H12B 0.9900
C13 N 1.494(4)
C13 H13A 0.9900
C13 H13B 0.9900
N C14 1.459(4)
C14 H14A 0.9800
C14 H14B 0.9800
C14 H14C 0.9800
C15 C16 1.525(4)
C16 O 1.425(3)
C16 C25 1.534(4)
C16 C17 1.552(3)
O H1O 0.88(4)
C17 C22 1.388(4)
C17 C18 1.390(4)
C18 C19 1.400(4)
C18 H18 0.9500
C19 C20 1.397(4)
C19 C23 1.490(5)
C23 H23A 0.9800
C23 H23B 0.9800
C23 H23C 0.9800
C20 C21 1.382(5)
C20 H20 0.9500
C21 C22 1.390(4)
C21 C24 1.512(4)
C24 H24A 0.9800
C24 H24B 0.9800
C24 H24C 0.9800
C22 H22 0.9500
C25 C30 1.380(4)
C25 C26 1.400(4)
C26 C27 1.387(4)
C26 H26 0.9500
C27 C28 1.393(4)
C27 C31 1.511(4)
C31 H31A 0.9800
C31 H31B 0.9800
C31 H31C 0.9800
C28 C29 1.381(4)
C28 H28 0.9500
C29 C30 1.399(4)
C29 C32 1.515(4)
C32 H32A 0.9800
C32 H32B 0.9800
C32 H32C 0.9800
C30 H30 0.9500

loop_
_geom_hbond_atom_site_label_D
_geom_hbond_atom_site_label_H
_geom_hbond_atom_site_label_A
_geom_hbond_distance_DH
_geom_hbond_distance_HA
_geom_hbond_distance_DA
_geom_hbond_angle_DHA
O H1O N 0.88(4) 1.82(4) 2.702(3) 179(3)

loop_
_geom_torsion_atom_site_label_1
_geom_torsion_atom_site_label_2
_geom_torsion_atom_site_label_3
_geom_torsion_atom_site_label_4
_geom_torsion
C6 Fe C1 C5 -177.67(18)
C8 Fe C1 C5 -53.2(3)
C7 Fe C1 C5 136.5(7)
C3 Fe C1 C5 82.1(2)
C2 Fe C1 C5 119.7(3)
C4 Fe C1 C5 38.12(19)
C15 Fe C1 C5 -136.33(18)
C9 Fe C1 C5 -91.6(2)
C6 Fe C1 C2 62.6(2)
C8 Fe C1 C2 -173.0(2)
C5 Fe C1 C2 -119.7(3)
C7 Fe C1 C2 16.8(9)
C3 Fe C1 C2 -37.65(18)
C4 Fe C1 C2 -81.6(2)
C15 Fe C1 C2 103.96(19)
C9 Fe C1 C2 148.73(17)
C5 C1 C2 C3 0.1(3)
Fe C1 C2 C3 59.4(2)
C5 C1 C2 Fe -59.3(2)
C6 Fe C2 C1 -137.03(19)
C8 Fe C2 C1 160.5(6)
C5 Fe C2 C1 37.35(19)
C7 Fe C2 C1 -176.2(2)
C3 Fe C2 C1 119.2(3)
C4 Fe C2 C1 81.4(2)
C15 Fe C2 C1 -93.9(2)
C9 Fe C2 C1 -59.6(3)
C6 Fe C2 C3 103.77(19)
C8 Fe C2 C3 41.3(7)
C5 Fe C2 C3 -81.9(2)
C1 Fe C2 C3 -119.2(3)
C7 Fe C2 C3 64.5(2)
C4 Fe C2 C3 -37.79(19)
C15 Fe C2 C3 146.85(18)
C9 Fe C2 C3 -178.8(2)
C1 C2 C3 C4 0.4(3)
Fe C2 C3 C4 59.6(2)
C1 C2 C3 Fe -59.2(2)
C6 Fe C3 C2 -91.3(2)
C8 Fe C3 C2 -170.62(19)
C5 Fe C3 C2 81.3(2)
C1 Fe C3 C2 37.63(19)
C7 Fe C3 C2 -133.91(19)
C4 Fe C3 C2 119.1(3)
C15 Fe C3 C2 -58.4(3)
C9 Fe C3 C2 175.6(8)
C6 Fe C3 C4 149.55(19)
C8 Fe C3 C4 70.3(2)
C5 Fe C3 C4 -37.8(2)
C1 Fe C3 C4 -81.5(2)
C7 Fe C3 C4 107.0(2)
C2 Fe C3 C4 -119.1(3)
C15 Fe C3 C4 -177.5(2)
C9 Fe C3 C4 56.5(9)
C2 C3 C4 C5 -0.7(3)
Fe C3 C4 C5 58.9(2)
C2 C3 C4 Fe -59.6(2)
C6 Fe C4 C3 -52.4(3)
C8 Fe C4 C3 -131.1(2)
C5 Fe C4 C3 119.2(3)
C1 Fe C4 C3 81.4(2)
C7 Fe C4 C3 -87.8(2)
C2 Fe C4 C3 37.7(2)
C15 Fe C4 C3 163.9(14)
C9 Fe C4 C3 -170.2(2)
C6 Fe C4 C5 -171.6(2)
C8 Fe C4 C5 109.6(2)
C1 Fe C4 C5 -37.8(2)
C7 Fe C4 C5 152.9(2)
C3 Fe C4 C5 -119.2(3)
C2 Fe C4 C5 -81.6(2)
C15 Fe C4 C5 44.7(15)
C9 Fe C4 C5 70.6(3)
C2 C1 C5 C4 -0.5(4)
Fe C1 C5 C4 -60.0(2)
C2 C1 C5 Fe 59.5(2)
C3 C4 C5 C1 0.7(3)
Fe C4 C5 C1 59.8(2)
C3 C4 C5 Fe -59.1(2)
C6 Fe C5 C1 14.5(11)
C8 Fe C5 C1 152.75(18)
C7 Fe C5 C1 -167.6(2)
C3 Fe C5 C1 -81.1(2)
C2 Fe C5 C1 -37.36(19)
C4 Fe C5 C1 -118.7(3)
C15 Fe C5 C1 66.5(2)
C9 Fe C5 C1 108.0(2)
C6 Fe C5 C4 133.2(10)
C8 Fe C5 C4 -88.5(2)
C1 Fe C5 C4 118.7(3)
C7 Fe C5 C4 -48.9(3)
C3 Fe C5 C4 37.64(19)
C2 Fe C5 C4 81.4(2)
C15 Fe C5 C4 -174.77(19)
C9 Fe C5 C4 -133.29(19)
C8 Fe C6 C7 37.92(16)
C5 Fe C6 C7 178.2(10)
C1 Fe C6 C7 -168.96(18)
C3 Fe C6 C7 -88.93(19)
C2 Fe C6 C7 -131.80(18)
C4 Fe C6 C7 -55.1(3)
C15 Fe C6 C7 120.1(2)
C9 Fe C6 C7 82.03(18)
C8 Fe C6 C15 -82.20(17)
C5 Fe C6 C15 58.1(11)
C1 Fe C6 C15 70.9(2)
C7 Fe C6 C15 -120.1(2)
C3 Fe C6 C15 150.95(17)
C2 Fe C6 C15 108.08(17)
C4 Fe C6 C15 -175.3(2)
C9 Fe C6 C15 -38.10(16)
C15 C6 C7 C8 0.6(3)
Fe C6 C7 C8 -59.4(2)
C15 C6 C7 Fe 60.03(19)
C6 Fe C7 C8 118.6(2)
C5 Fe C7 C8 -61.1(3)
C1 Fe C7 C8 172.4(7)
C3 Fe C7 C8 -135.92(17)
C2 Fe C7 C8 -173.48(17)
C4 Fe C7 C8 -93.36(19)
C15 Fe C7 C8 81.32(17)
C9 Fe C7 C8 37.11(16)
C8 Fe C7 C6 -118.6(2)
C5 Fe C7 C6 -179.6(2)
C1 Fe C7 C6 53.8(8)
C3 Fe C7 C6 105.51(18)
C2 Fe C7 C6 68.0(2)
C4 Fe C7 C6 148.08(17)
C15 Fe C7 C6 -37.24(16)
C9 Fe C7 C6 -81.45(17)
C6 C7 C8 C9 -0.5(3)
Fe C7 C8 C9 -59.7(2)
C6 C7 C8 Fe 59.24(19)
C6 Fe C8 C7 -38.10(17)
C5 Fe C8 C7 146.81(18)
C1 Fe C8 C7 -177.4(3)
C3 Fe C8 C7 62.5(2)
C2 Fe C8 C7 27.9(7)
C4 Fe C8 C7 103.00(19)
C15 Fe C8 C7 -82.09(18)
C9 Fe C8 C7 -120.6(2)
C6 Fe C8 C9 82.50(17)
C5 Fe C8 C9 -92.60(18)
C1 Fe C8 C9 -56.8(3)
C7 Fe C8 C9 120.6(2)
C3 Fe C8 C9 -176.94(18)
C2 Fe C8 C9 148.5(6)
C4 Fe C8 C9 -136.41(17)
C15 Fe C8 C9 38.51(16)
C7 C8 C9 C15 0.2(3)
Fe C8 C9 C15 -59.14(18)
C7 C8 C9 C10 -172.0(3)
Fe C8 C9 C10 128.7(3)
C7 C8 C9 Fe 59.3(2)
C6 Fe C9 C8 -80.45(18)
C5 Fe C9 C8 106.87(19)
C1 Fe C9 C8 151.22(18)
C7 Fe C9 C8 -36.75(18)
C3 Fe C9 C8 15.9(9)
C2 Fe C9 C8 -169.4(2)
C4 Fe C9 C8 65.3(2)
C15 Fe C9 C8 -118.2(2)
C6 Fe C9 C15 37.75(15)
C8 Fe C9 C15 118.2(2)
C5 Fe C9 C15 -134.92(18)
C1 Fe C9 C15 -90.57(19)
C7 Fe C9 C15 81.46(18)
C3 Fe C9 C15 134.1(8)
C2 Fe C9 C15 -51.2(3)
C4 Fe C9 C15 -176.53(19)
C6 Fe C9 C10 168.1(3)
C8 Fe C9 C10 -111.5(3)
C5 Fe C9 C10 -4.6(3)
C1 Fe C9 C10 39.7(3)
C7 Fe C9 C10 -148.2(3)
C3 Fe C9 C10 -95.5(9)
C2 Fe C9 C10 79.1(3)
C4 Fe C9 C10 -46.2(3)
C15 Fe C9 C10 130.3(3)
C8 C9 C10 N -157.0(3)
C15 C9 C10 N 33.4(4)
Fe C9 C10 N -69.1(3)
C8 C9 C10 C11 81.0(3)
C15 C9 C10 C11 -88.6(4)
Fe C9 C10 C11 168.9(2)
N C10 C11 C12 -4.7(3)
C9 C10 C11 C12 122.9(3)
C10 C11 C12 C13 28.0(3)
C11 C12 C13 N -40.2(3)
C9 C10 N C14 90.0(3)
C11 C10 N C14 -144.5(3)
C9 C10 N C13 -146.0(3)
C11 C10 N C13 -20.6(3)
C12 C13 N C10 38.9(3)
C12 C13 N C14 166.7(3)
C7 C6 C15 C9 -0.5(3)
Fe C6 C15 C9 59.20(18)
C7 C6 C15 C16 173.9(2)
Fe C6 C15 C16 -126.5(2)
C7 C6 C15 Fe -59.68(19)
C8 C9 C15 C6 0.2(3)
C10 C9 C15 C6 170.9(3)
Fe C9 C15 C6 -58.47(18)
C8 C9 C15 C16 -173.9(2)
C10 C9 C15 C16 -3.2(5)
Fe C9 C15 C16 127.5(3)
C8 C9 C15 Fe 58.66(18)
C10 C9 C15 Fe -130.7(3)
C8 Fe C15 C6 80.72(18)
C5 Fe C15 C6 -171.7(2)
C1 Fe C15 C6 -132.10(17)
C7 Fe C15 C6 37.16(17)
C3 Fe C15 C6 -50.6(3)
C2 Fe C15 C6 -88.15(19)
C4 Fe C15 C6 147.4(14)
C9 Fe C15 C6 119.0(2)
C6 Fe C15 C9 -119.0(2)
C8 Fe C15 C9 -38.28(17)
C5 Fe C15 C9 69.3(2)
C1 Fe C15 C9 108.90(18)
C7 Fe C15 C9 -81.84(18)
C3 Fe C15 C9 -169.6(2)
C2 Fe C15 C9 152.85(17)
C4 Fe C15 C9 28.4(15)
C6 Fe C15 C16 117.4(3)
C8 Fe C15 C16 -161.8(3)
C5 Fe C15 C16 -54.3(3)
C1 Fe C15 C16 -14.7(3)
C7 Fe C15 C16 154.6(3)
C3 Fe C15 C16 66.8(3)
C2 Fe C15 C16 29.3(3)
C4 Fe C15 C16 -95.1(14)
C9 Fe C15 C16 -123.6(3)
C6 C15 C16 O 141.8(2)
C9 C15 C16 O -45.1(4)
Fe C15 C16 O 51.0(3)
C6 C15 C16 C25 23.9(3)
C9 C15 C16 C25 -163.0(3)
Fe C15 C16 C25 -66.8(3)
C6 C15 C16 C17 -96.6(3)
C9 C15 C16 C17 76.5(3)
Fe C15 C16 C17 172.66(18)
O C16 C17 C22 -48.2(3)
C15 C16 C17 C22 -171.6(2)
C25 C16 C17 C22 66.9(3)
O C16 C17 C18 131.1(2)
C15 C16 C17 C18 7.7(3)
C25 C16 C17 C18 -113.8(3)
C22 C17 C18 C19 2.0(4)
C16 C17 C18 C19 -177.3(2)
C17 C18 C19 C20 -1.8(4)
C17 C18 C19 C23 178.3(3)
C18 C19 C20 C21 0.2(4)
C23 C19 C20 C21 -179.9(3)
C19 C20 C21 C22 1.2(4)
C19 C20 C21 C24 -179.9(3)
C18 C17 C22 C21 -0.6(4)
C16 C17 C22 C21 178.8(2)
C20 C21 C22 C17 -1.0(4)
C24 C21 C22 C17 -179.9(2)
O C16 C25 C30 -24.3(3)
C15 C16 C25 C30 97.6(3)
C17 C16 C25 C30 -141.6(2)
O C16 C25 C26 155.5(2)
C15 C16 C25 C26 -82.7(3)
C17 C16 C25 C26 38.1(3)
C30 C25 C26 C27 0.0(4)
C16 C25 C26 C27 -179.8(2)
C25 C26 C27 C28 0.2(4)
C25 C26 C27 C31 178.2(3)
C26 C27 C28 C29 -0.4(4)
C31 C27 C28 C29 -178.5(3)
C27 C28 C29 C30 0.4(4)
C27 C28 C29 C32 -179.0(3)
C26 C25 C30 C29 0.0(4)
C16 C25 C30 C29 179.7(2)
C28 C29 C30 C25 -0.2(4)
C32 C29 C30 C25 179.2(3)
